data_1544686
loop_
_publ_author_name
'Gong, Chunhua'
'Zhang, Junyong'
'Zeng, Xianghua'
'Xie, Jingli'

_publ_section_title
;
 Highly effective synthesis of a cobalt(ii) metal-organic coordination
 polymer by using continuous flow chemistry.
;
_journal_issue 1
_journal_name_full 'Dalton transactions (Cambridge, England : 2003)'
_journal_page_first 25
_journal_page_last 28
_journal_paper_doi 10.1039/c6dt04000d
_journal_volume 46
_journal_year 2016
_chemical_formula_sum 'C70 H53 Cl4 Co2 N5 O7'
_chemical_formula_weight 1335.83
_chemical_name_systematic
;
 ?
;
_space_group_crystal_system monoclinic
_space_group_IT_number 14
_space_group_name_Hall '-P 2ybc'
_space_group_name_H-M_alt 'P 1 21/c 1'
_symmetry_space_group_name_Hall '-P 2ybc'
_symmetry_space_group_name_H-M 'P 1 21/c 1'
_atom_sites_solution_hydrogens mixed
_audit_creation_method SHELXL-2014
_audit_update_record
;
2016-08-23 deposited with the CCDC.
2016-11-28 downloaded from the CCDC.
;
_cell_angle_alpha 90
_cell_angle_beta 109.938(6)
_cell_angle_gamma 90
_cell_formula_units_Z 4
_cell_length_a 15.7510(10)
_cell_length_b 22.3712(9)
_cell_length_c 19.2423(11)
_cell_measurement_reflns_used 2456
_cell_measurement_temperature 296(2)
_cell_measurement_theta_max 54.5060
_cell_measurement_theta_min 3.7180
_cell_volume 6374.0(6)
_computing_structure_refinement 'SHELXL-2014 (Sheldrick, 2014)'
_diffrn_ambient_temperature 296(2)
_diffrn_measured_fraction_theta_full 0.999
_diffrn_measured_fraction_theta_max 0.975
_diffrn_measurement_device_type 'Xcalibur, Eos, Gemini'
_diffrn_radiation_type CuK\a
_diffrn_radiation_wavelength 1.54184
_diffrn_reflns_av_R_equivalents 0.0831
_diffrn_reflns_av_unetI/netI 0.1135
_diffrn_reflns_Laue_measured_fraction_full 0.999
_diffrn_reflns_Laue_measured_fraction_max 0.975
_diffrn_reflns_limit_h_max 14
_diffrn_reflns_limit_h_min -19
_diffrn_reflns_limit_k_max 22
_diffrn_reflns_limit_k_min -27
_diffrn_reflns_limit_l_max 23
_diffrn_reflns_limit_l_min -21
_diffrn_reflns_number 26792
_diffrn_reflns_point_group_measured_fraction_full 0.999
_diffrn_reflns_point_group_measured_fraction_max 0.975
_diffrn_reflns_theta_full 67.684
_diffrn_reflns_theta_max 72.316
_diffrn_reflns_theta_min 2.984
_exptl_absorpt_coefficient_mu 6.092
_exptl_absorpt_correction_T_max 0.737
_exptl_absorpt_correction_T_min 0.505
_exptl_absorpt_correction_type multi-scan
_exptl_crystal_colour orange
_exptl_crystal_density_diffrn 1.392
_exptl_crystal_description block
_exptl_crystal_F_000 2744
_exptl_crystal_size_max 0.12
_exptl_crystal_size_mid 0.1
_exptl_crystal_size_min 0.05
_refine_diff_density_max 2.453
_refine_diff_density_min -0.461
_refine_diff_density_rms 0.102
_refine_ls_extinction_method none
_refine_ls_goodness_of_fit_ref 1.022
_refine_ls_hydrogen_treatment constr
_refine_ls_matrix_type full
_refine_ls_number_parameters 783
_refine_ls_number_reflns 12274
_refine_ls_number_restraints 0
_refine_ls_restrained_S_all 1.022
_refine_ls_R_factor_all 0.1809
_refine_ls_R_factor_gt 0.0976
_refine_ls_shift/su_max 0.002
_refine_ls_shift/su_mean 0.000
_refine_ls_structure_factor_coef Fsqd
_refine_ls_weighting_details 'w=1/[\s^2^(Fo^2^)+(0.1640P)^2^+3.4997P] where P=(Fo^2^+2Fc^2^)/3'
_refine_ls_weighting_scheme calc
_refine_ls_wR_factor_gt 0.2661
_refine_ls_wR_factor_ref 0.3284
_reflns_Friedel_coverage 0.000
_reflns_number_gt 5968
_reflns_number_total 12274
_reflns_threshold_expression 'I > 2\s(I)'
_cod_data_source_file c6dt04000d2.cif
_cod_data_source_block shelx
_cod_depositor_comments 'Adding full bibliography for 1544686.cif.'
_cod_database_code 1544686
_shelx_space_group_comment
;
The symmetry employed for this shelxl refinement is uniquely defined
by the following loop, which should always be used as a source of
symmetry information in preference to the above space-group names.
They are only intended as comments.
;
_shelxl_version_number 2014-3

loop_
_space_group_symop_operation_xyz
'x, y, z'
'-x, y+1/2, -z+1/2'
'-x, -y, -z'
'x, -y-1/2, z-1/2'

loop_
_atom_site_label
_atom_site_type_symbol
_atom_site_fract_x
_atom_site_fract_y
_atom_site_fract_z
_atom_site_U_iso_or_equiv
_atom_site_adp_type
_atom_site_occupancy
_atom_site_site_symmetry_order
_atom_site_calc_flag
_atom_site_refinement_flags_posn
_atom_site_refinement_flags_adp
Co1 Co 0.11807(8) 0.50903(6) 0.32478(7) 0.0414(3) Uani 1 1 d . .
Co2 Co -0.03862(8) 0.61029(6) 0.32163(7) 0.0418(3) Uani 1 1 d . .
Cl1 Cl 0.6196(2) 0.32010(17) 0.2781(2) 0.1063(11) Uani 1 1 d . .
Cl2 Cl -0.48923(18) 0.45309(17) 0.1011(2) 0.1125(13) Uani 1 1 d . .
Cl3 Cl 0.3454(2) 0.68852(16) 0.07018(19) 0.0998(10) Uani 1 1 d . .
Cl4 Cl -0.4865(3) 0.7515(3) 0.4660(3) 0.161(2) Uani 1 1 d . .
O1 O -0.0122(3) 0.5153(2) 0.3222(3) 0.0437(13) Uani 1 1 d . .
O2 O 0.2490(4) 0.5161(3) 0.3394(3) 0.0532(14) Uani 1 1 d . .
O3 O 0.1626(4) 0.5182(3) 0.4450(3) 0.0543(14) Uani 1 1 d . .
H3A H 0.2209 0.5296 0.4639 0.081 Uiso 1 1 d R U
H3B H 0.1582 0.4837 0.4679 0.081 Uiso 1 1 d R U
O4 O -0.1563(4) 0.6077(2) 0.3417(3) 0.0473(13) Uani 1 1 d . .
O5 O 0.0846(3) 0.6026(2) 0.3076(3) 0.0447(13) Uani 1 1 d . .
O6 O 0.0281(5) 0.6077(4) 0.4408(4) 0.080(2) Uani 1 1 d . .
H6A H -0.0072 0.5904 0.4635 0.119 Uiso 1 1 d R U
H6B H 0.0419 0.6445 0.4612 0.119 Uiso 1 1 d R U
O7 O 0.1506(6) 0.4153(4) 0.5210(4) 0.087(2) Uani 1 1 d G .
H7A H 0.1570 0.4081 0.5658 0.131 Uiso 1 1 d G U
H7B H 0.1217 0.3868 0.4939 0.131 Uiso 1 1 d G U
N1 N 0.0856(4) 0.4137(3) 0.3427(3) 0.0432(15) Uani 1 1 d . .
N2 N 0.1185(4) 0.4895(3) 0.2119(3) 0.0390(14) Uani 1 1 d . .
N3 N -0.1437(5) 0.6184(3) 0.2072(3) 0.0466(16) Uani 1 1 d . .
N4 N -0.0009(5) 0.7047(3) 0.3201(3) 0.0465(16) Uani 1 1 d . .
N5 N 0.3451(10) 0.6188(7) 0.4908(8) 0.161(6) Uiso 1 1 d . .
C1 C -0.0464(5) 0.4668(4) 0.3418(4) 0.0438(18) Uani 1 1 d . .
C2 C -0.1301(6) 0.4657(4) 0.3523(5) 0.051(2) Uani 1 1 d . .
H30 H -0.1620 0.5012 0.3485 0.061 Uiso 1 1 calc R U
C3 C -0.1677(6) 0.4123(4) 0.3685(5) 0.057(2) Uani 1 1 d . .
H29 H -0.2237 0.4133 0.3748 0.068 Uiso 1 1 calc R U
C4 C -0.1216(6) 0.3586(4) 0.3749(5) 0.057(2) Uani 1 1 d . .
H28 H -0.1470 0.3233 0.3844 0.069 Uiso 1 1 calc R U
C5 C -0.0353(5) 0.3581(4) 0.3668(4) 0.0475(19) Uani 1 1 d . .
C6 C 0.0014(5) 0.4120(4) 0.3497(4) 0.0415(17) Uani 1 1 d . .
C7 C 0.0177(7) 0.3062(4) 0.3751(5) 0.061(2) Uani 1 1 d . .
H26 H -0.0043 0.2700 0.3854 0.073 Uiso 1 1 calc R U
C8 C 0.0997(6) 0.3085(4) 0.3681(5) 0.059(2) Uani 1 1 d . .
H25 H 0.1342 0.2739 0.3742 0.071 Uiso 1 1 calc R U
C9 C 0.1342(6) 0.3638(4) 0.3514(5) 0.0483(19) Uani 1 1 d . .
C10 C 0.2203(6) 0.3676(4) 0.3430(5) 0.053(2) Uani 1 1 d . .
H33 H 0.2432 0.4056 0.3412 0.064 Uiso 1 1 calc R U
C11 C 0.2709(6) 0.3212(4) 0.3373(5) 0.060(2) Uani 1 1 d . .
H34 H 0.2477 0.2837 0.3414 0.071 Uiso 1 1 calc R U
C12 C 0.3587(6) 0.3215(4) 0.3256(5) 0.057(2) Uani 1 1 d . .
C13 C 0.4090(7) 0.3733(5) 0.3297(6) 0.077(3) Uani 1 1 d . .
H36 H 0.3882 0.4093 0.3421 0.092 Uiso 1 1 calc R U
C14 C 0.4881(7) 0.3719(6) 0.3160(7) 0.085(3) Uani 1 1 d . .
H37 H 0.5210 0.4070 0.3192 0.102 Uiso 1 1 calc R U
C15 C 0.5201(6) 0.3194(5) 0.2975(6) 0.073(3) Uani 1 1 d . .
C16 C 0.4720(7) 0.2677(5) 0.2932(6) 0.077(3) Uani 1 1 d . .
H39 H 0.4926 0.2319 0.2802 0.092 Uiso 1 1 calc R U
C17 C 0.3940(7) 0.2696(4) 0.3082(6) 0.067(3) Uani 1 1 d . .
H40 H 0.3628 0.2340 0.3067 0.080 Uiso 1 1 calc R U
C18 C 0.2713(6) 0.5103(4) 0.2804(5) 0.053(2) Uani 1 1 d . .
C19 C 0.3609(6) 0.5197(4) 0.2792(6) 0.062(2) Uani 1 1 d . .
H10 H 0.4051 0.5338 0.3218 0.074 Uiso 1 1 calc R U
C20 C 0.3844(6) 0.5087(5) 0.2173(6) 0.068(3) Uani 1 1 d . .
H9 H 0.4437 0.5147 0.2193 0.081 Uiso 1 1 calc R U
C21 C 0.3219(6) 0.4894(4) 0.1539(6) 0.064(3) Uani 1 1 d . .
H8 H 0.3388 0.4812 0.1131 0.076 Uiso 1 1 calc R U
C22 C 0.2295(6) 0.4814(4) 0.1490(5) 0.051(2) Uani 1 1 d . .
C23 C 0.2060(5) 0.4932(4) 0.2126(5) 0.0457(19) Uani 1 1 d . .
C24 C 0.1576(6) 0.4631(4) 0.0842(5) 0.060(2) Uani 1 1 d . .
H6 H 0.1697 0.4537 0.0414 0.072 Uiso 1 1 calc R U
C25 C 0.0719(6) 0.4594(4) 0.0846(5) 0.060(2) Uani 1 1 d . .
H5 H 0.0256 0.4470 0.0424 0.072 Uiso 1 1 calc R U
C26 C 0.0532(5) 0.4743(4) 0.1491(5) 0.048(2) Uani 1 1 d . .
C27 C -0.0388(5) 0.4739(3) 0.1505(4) 0.0433(18) Uani 1 1 d . .
H13 H -0.0463 0.4862 0.1942 0.052 Uiso 1 1 calc R U
C28 C -0.1124(6) 0.4579(4) 0.0962(5) 0.049(2) Uani 1 1 d . .
H14 H -0.1050 0.4460 0.0523 0.059 Uiso 1 1 calc R U
C29 C -0.2042(5) 0.4569(4) 0.0981(5) 0.0461(19) Uani 1 1 d . .
C30 C -0.2759(6) 0.4439(5) 0.0346(6) 0.076(3) Uani 1 1 d . .
H20 H -0.2649 0.4359 -0.0090 0.091 Uiso 1 1 calc R U
C31 C -0.3634(7) 0.4427(6) 0.0347(7) 0.089(4) Uani 1 1 d . .
H19 H -0.4114 0.4345 -0.0084 0.106 Uiso 1 1 calc R U
C32 C -0.3785(6) 0.4539(5) 0.0997(7) 0.072(3) Uani 1 1 d . .
C33 C -0.3100(6) 0.4662(5) 0.1625(6) 0.067(3) Uani 1 1 d . .
H17 H -0.3220 0.4734 0.2058 0.081 Uiso 1 1 calc R U
C34 C -0.2230(6) 0.4682(4) 0.1634(5) 0.060(2) Uani 1 1 d . .
H16 H -0.1763 0.4770 0.2071 0.072 Uiso 1 1 calc R U
C35 C -0.2319(6) 0.6098(4) 0.2851(5) 0.052(2) Uani 1 1 d . .
C36 C -0.3152(6) 0.6054(4) 0.2936(6) 0.064(3) Uani 1 1 d . .
H47 H -0.3186 0.6009 0.3406 0.076 Uiso 1 1 calc R U
C37 C -0.3956(6) 0.6076(5) 0.2316(7) 0.072(3) Uani 1 1 d . .
H48 H -0.4509 0.6049 0.2388 0.087 Uiso 1 1 calc R U
C38 C -0.3940(6) 0.6136(4) 0.1618(6) 0.068(3) Uani 1 1 d . .
H49 H -0.4474 0.6154 0.1215 0.081 Uiso 1 1 calc R U
C39 C -0.3085(6) 0.6171(4) 0.1518(5) 0.057(2) Uani 1 1 d . .
C40 C -0.2272(5) 0.6158(4) 0.2127(4) 0.0454(19) Uani 1 1 d . .
C41 C -0.2993(6) 0.6252(4) 0.0812(6) 0.066(3) Uani 1 1 d . .
H51 H -0.3504 0.6270 0.0389 0.079 Uiso 1 1 calc R U
C42 C -0.2169(7) 0.6302(4) 0.0758(5) 0.062(2) Uani 1 1 d . .
H52 H -0.2111 0.6361 0.0298 0.075 Uiso 1 1 calc R U
C43 C -0.1384(6) 0.6266(4) 0.1402(5) 0.049(2) Uani 1 1 d . .
C44 C -0.0462(6) 0.6306(4) 0.1350(5) 0.049(2) Uani 1 1 d . .
H53 H 0.0022 0.6193 0.1763 0.058 Uiso 1 1 calc R U
C45 C -0.0276(6) 0.6488(4) 0.0770(5) 0.055(2) Uani 1 1 d . .
H54 H -0.0761 0.6578 0.0345 0.066 Uiso 1 1 calc R U
C46 C 0.0624(6) 0.6561(4) 0.0736(4) 0.052(2) Uani 1 1 d . .
C47 C 0.1389(7) 0.6313(5) 0.1262(5) 0.067(3) Uani 1 1 d . .
H56 H 0.1320 0.6075 0.1636 0.080 Uiso 1 1 calc R U
C48 C 0.2230(7) 0.6410(5) 0.1240(6) 0.072(3) Uani 1 1 d . .
H57 H 0.2720 0.6231 0.1597 0.086 Uiso 1 1 calc R U
C49 C 0.2384(7) 0.6757(5) 0.0717(6) 0.070(3) Uani 1 1 d . .
C50 C 0.1637(8) 0.6999(5) 0.0171(6) 0.079(3) Uani 1 1 d . .
H59 H 0.1718 0.7234 -0.0200 0.095 Uiso 1 1 calc R U
C51 C 0.0774(7) 0.6893(5) 0.0179(5) 0.073(3) Uani 1 1 d . .
H60 H 0.0282 0.7048 -0.0199 0.087 Uiso 1 1 calc R U
C52 C 0.1283(5) 0.6544(4) 0.3075(4) 0.0450(19) Uani 1 1 d . .
C53 C 0.2126(6) 0.6576(4) 0.3040(6) 0.066(3) Uani 1 1 d . .
H67 H 0.2435 0.6225 0.3020 0.079 Uiso 1 1 calc R U
C54 C 0.2547(7) 0.7138(5) 0.3032(7) 0.078(3) Uani 1 1 d . .
H68 H 0.3132 0.7149 0.3020 0.093 Uiso 1 1 calc R U
C55 C 0.2104(7) 0.7659(5) 0.3041(6) 0.074(3) Uani 1 1 d . .
H69 H 0.2380 0.8023 0.3023 0.089 Uiso 1 1 calc R U
C56 C 0.1232(6) 0.7645(4) 0.3079(5) 0.055(2) Uani 1 1 d . .
C57 C 0.0823(6) 0.7092(4) 0.3118(4) 0.0452(19) Uani 1 1 d . .
C58 C 0.0738(7) 0.8162(4) 0.3118(5) 0.064(3) Uani 1 1 d . .
H71 H 0.0972 0.8538 0.3083 0.077 Uiso 1 1 calc R U
C59 C -0.0092(7) 0.8113(4) 0.3210(5) 0.063(3) Uani 1 1 d . .
H72 H -0.0424 0.8454 0.3220 0.076 Uiso 1 1 calc R U
C60 C -0.0435(6) 0.7543(4) 0.3288(4) 0.0466(19) Uani 1 1 d . .
C61 C -0.1219(6) 0.7478(4) 0.3485(5) 0.057(2) Uani 1 1 d . .
H73 H -0.1376 0.7088 0.3557 0.069 Uiso 1 1 calc R U
C62 C -0.1758(6) 0.7902(4) 0.3581(5) 0.061(2) Uani 1 1 d . .
H74 H -0.1652 0.8292 0.3464 0.074 Uiso 1 1 calc R U
C63 C -0.2518(6) 0.7804(4) 0.3861(5) 0.058(2) Uani 1 1 d . .
C64 C -0.3225(7) 0.8223(5) 0.3707(6) 0.074(3) Uani 1 1 d . .
H80 H -0.3210 0.8564 0.3437 0.089 Uiso 1 1 calc R U
C65 C -0.3936(8) 0.8131(7) 0.3953(7) 0.094(4) Uani 1 1 d . .
H79 H -0.4401 0.8409 0.3854 0.113 Uiso 1 1 calc R U
C66 C -0.3952(9) 0.7618(8) 0.4349(7) 0.096(4) Uani 1 1 d . .
C67 C -0.3282(10) 0.7204(7) 0.4511(8) 0.110(5) Uani 1 1 d . .
H77 H -0.3314 0.6862 0.4775 0.132 Uiso 1 1 calc R U
C68 C -0.2546(8) 0.7297(5) 0.4278(7) 0.086(4) Uani 1 1 d . .
H76 H -0.2075 0.7022 0.4400 0.103 Uiso 1 1 calc R U
C69 C 0.3966(11) 0.5133(8) 0.5214(9) 0.139(6) Uiso 1 1 d . .
H69A H 0.3794 0.4790 0.5436 0.209 Uiso 1 1 calc R U
H69B H 0.3929 0.5038 0.4718 0.209 Uiso 1 1 calc R U
H69C H 0.4575 0.5244 0.5497 0.209 Uiso 1 1 calc R U
C70 C 0.3390(6) 0.5605(4) 0.5202(5) 0.049(2) Uiso 1 1 d . .

loop_
_atom_site_aniso_label
_atom_site_aniso_U_11
_atom_site_aniso_U_22
_atom_site_aniso_U_33
_atom_site_aniso_U_23
_atom_site_aniso_U_13
_atom_site_aniso_U_12
Co1 0.0393(7) 0.0411(7) 0.0482(7) 0.0020(6) 0.0207(5) -0.0010(6)
Co2 0.0427(7) 0.0387(7) 0.0471(7) 0.0028(6) 0.0194(6) 0.0008(6)
Cl1 0.0660(17) 0.131(3) 0.138(3) -0.013(2) 0.0544(19) 0.0035(18)
Cl2 0.0522(16) 0.115(3) 0.180(4) -0.027(2) 0.052(2) -0.0108(16)
Cl3 0.080(2) 0.107(2) 0.123(3) -0.010(2) 0.0474(19) -0.0203(18)
Cl4 0.123(3) 0.202(5) 0.197(5) -0.024(4) 0.107(4) -0.018(3)
O1 0.046(3) 0.039(3) 0.053(3) 0.003(2) 0.026(3) -0.004(2)
O2 0.039(3) 0.063(4) 0.056(3) -0.004(3) 0.015(3) -0.003(3)
O3 0.054(3) 0.055(4) 0.055(3) 0.003(3) 0.020(3) -0.004(3)
O4 0.048(3) 0.046(3) 0.050(3) 0.004(3) 0.020(3) 0.001(3)
O5 0.045(3) 0.037(3) 0.059(3) 0.006(3) 0.026(3) 0.001(2)
O6 0.078(5) 0.098(6) 0.063(4) -0.007(4) 0.025(4) -0.004(4)
O7 0.128(7) 0.080(5) 0.057(4) 0.007(4) 0.035(5) -0.015(5)
N1 0.046(4) 0.040(4) 0.045(4) -0.003(3) 0.018(3) -0.004(3)
N2 0.044(4) 0.027(3) 0.051(4) -0.001(3) 0.023(3) -0.003(3)
N3 0.057(4) 0.042(4) 0.045(4) 0.000(3) 0.023(3) -0.001(3)
N4 0.060(4) 0.036(4) 0.043(4) -0.002(3) 0.018(3) 0.004(3)
C1 0.044(4) 0.045(5) 0.047(4) 0.002(4) 0.021(4) -0.009(4)
C2 0.050(5) 0.047(5) 0.064(5) 0.007(4) 0.029(4) 0.003(4)
C3 0.056(5) 0.056(6) 0.071(6) -0.007(5) 0.037(5) -0.015(4)
C4 0.056(5) 0.061(6) 0.061(6) 0.005(5) 0.028(4) -0.014(5)
C5 0.050(5) 0.048(5) 0.047(5) -0.001(4) 0.019(4) -0.007(4)
C6 0.043(4) 0.042(4) 0.042(4) -0.004(3) 0.017(3) -0.002(4)
C7 0.078(7) 0.038(5) 0.073(6) 0.006(4) 0.034(5) -0.003(5)
C8 0.068(6) 0.044(5) 0.074(6) 0.004(5) 0.037(5) 0.006(4)
C9 0.054(5) 0.037(4) 0.057(5) 0.000(4) 0.023(4) 0.004(4)
C10 0.056(5) 0.040(5) 0.065(6) 0.010(4) 0.022(4) 0.008(4)
C11 0.060(6) 0.050(5) 0.066(6) 0.003(5) 0.019(5) 0.000(4)
C12 0.054(5) 0.057(6) 0.059(5) 0.001(4) 0.020(4) 0.014(4)
C13 0.071(7) 0.061(7) 0.107(9) -0.006(6) 0.040(6) 0.009(5)
C14 0.054(6) 0.077(8) 0.119(10) 0.002(7) 0.024(6) -0.005(6)
C15 0.046(5) 0.088(8) 0.080(7) -0.008(6) 0.017(5) 0.020(5)
C16 0.067(7) 0.062(7) 0.110(9) 0.008(6) 0.042(6) 0.020(6)
C17 0.072(7) 0.042(5) 0.094(8) 0.004(5) 0.037(6) 0.003(5)
C18 0.043(5) 0.052(5) 0.070(6) 0.008(4) 0.028(4) 0.000(4)
C19 0.037(4) 0.074(7) 0.078(6) 0.003(5) 0.025(4) -0.003(4)
C20 0.042(5) 0.070(7) 0.104(8) 0.004(6) 0.040(5) 0.003(5)
C21 0.054(5) 0.068(6) 0.083(7) 0.003(5) 0.042(5) 0.004(5)
C22 0.059(5) 0.047(5) 0.057(5) -0.003(4) 0.031(4) 0.004(4)
C23 0.042(4) 0.041(4) 0.066(5) 0.005(4) 0.034(4) -0.002(4)
C24 0.065(6) 0.070(6) 0.055(5) -0.001(5) 0.032(5) 0.008(5)
C25 0.059(6) 0.072(6) 0.053(5) -0.004(5) 0.024(4) 0.004(5)
C26 0.042(4) 0.050(5) 0.052(5) 0.002(4) 0.017(4) 0.002(4)
C27 0.051(5) 0.039(4) 0.044(4) 0.000(3) 0.020(4) 0.005(4)
C28 0.057(5) 0.052(5) 0.047(5) -0.005(4) 0.028(4) 0.004(4)
C29 0.046(4) 0.040(4) 0.051(5) 0.003(4) 0.015(4) 0.000(4)
C30 0.057(6) 0.102(9) 0.068(7) -0.019(6) 0.021(5) -0.016(6)
C31 0.043(6) 0.113(10) 0.099(9) -0.038(8) 0.012(6) -0.002(6)
C32 0.047(5) 0.063(7) 0.110(9) -0.004(6) 0.030(6) -0.005(5)
C33 0.058(6) 0.073(7) 0.080(7) -0.015(6) 0.036(5) -0.006(5)
C34 0.047(5) 0.069(6) 0.060(6) -0.002(5) 0.013(4) 0.005(5)
C35 0.044(5) 0.038(4) 0.075(6) -0.001(4) 0.021(4) -0.003(4)
C36 0.048(5) 0.069(6) 0.079(7) 0.004(5) 0.027(5) 0.000(5)
C37 0.049(6) 0.066(7) 0.109(9) 0.011(6) 0.038(6) 0.000(5)
C38 0.039(5) 0.062(6) 0.098(8) 0.001(6) 0.018(5) -0.003(4)
C39 0.057(5) 0.041(5) 0.067(6) 0.008(4) 0.015(4) -0.004(4)
C40 0.034(4) 0.044(5) 0.054(5) -0.005(4) 0.009(3) 0.001(3)
C41 0.054(6) 0.052(6) 0.075(7) 0.002(5) 0.000(5) 0.002(4)
C42 0.068(6) 0.069(6) 0.046(5) 0.002(5) 0.014(4) -0.005(5)
C43 0.061(5) 0.034(4) 0.056(5) -0.003(4) 0.024(4) 0.002(4)
C44 0.055(5) 0.042(5) 0.050(5) 0.004(4) 0.021(4) 0.002(4)
C45 0.067(6) 0.047(5) 0.053(5) -0.005(4) 0.023(4) 0.000(4)
C46 0.065(6) 0.052(5) 0.043(4) -0.005(4) 0.025(4) 0.001(4)
C47 0.077(7) 0.067(6) 0.065(6) 0.015(5) 0.034(5) 0.005(5)
C48 0.081(7) 0.067(7) 0.071(7) 0.014(5) 0.032(6) 0.016(6)
C49 0.073(7) 0.063(7) 0.075(7) -0.014(5) 0.026(6) -0.008(5)
C50 0.086(8) 0.093(9) 0.062(6) 0.004(6) 0.028(6) -0.028(7)
C51 0.063(6) 0.097(8) 0.062(6) 0.013(6) 0.026(5) -0.005(6)
C52 0.049(5) 0.043(5) 0.045(4) 0.006(4) 0.018(4) -0.001(4)
C53 0.059(6) 0.041(5) 0.110(8) -0.002(5) 0.045(6) -0.010(4)
C54 0.071(7) 0.065(7) 0.116(9) 0.012(6) 0.056(7) -0.010(6)
C55 0.082(7) 0.051(6) 0.099(8) 0.001(6) 0.044(6) -0.022(5)
C56 0.073(6) 0.041(5) 0.055(5) 0.000(4) 0.027(5) -0.009(4)
C57 0.052(5) 0.037(4) 0.046(4) 0.002(4) 0.017(4) -0.005(4)
C58 0.092(8) 0.037(5) 0.060(6) 0.002(4) 0.023(5) -0.006(5)
C59 0.079(7) 0.044(5) 0.072(6) 0.001(5) 0.033(5) 0.006(5)
C60 0.059(5) 0.035(4) 0.043(4) 0.001(3) 0.014(4) 0.000(4)
C61 0.056(5) 0.052(5) 0.062(6) 0.003(4) 0.017(4) 0.005(4)
C62 0.067(6) 0.047(5) 0.065(6) -0.004(4) 0.017(5) 0.011(5)
C63 0.066(6) 0.052(5) 0.057(5) -0.009(4) 0.020(5) 0.007(4)
C64 0.081(7) 0.074(7) 0.072(7) 0.001(6) 0.033(6) 0.019(6)
C65 0.079(8) 0.125(12) 0.083(8) -0.015(8) 0.033(7) 0.032(8)
C66 0.078(8) 0.133(13) 0.088(9) -0.029(9) 0.043(7) -0.016(8)
C67 0.126(12) 0.093(10) 0.144(13) 0.018(9) 0.088(11) 0.008(9)
C68 0.099(9) 0.052(6) 0.117(10) 0.006(6) 0.051(8) 0.019(6)

loop_
_atom_type_symbol
_atom_type_description
_atom_type_scat_dispersion_real
_atom_type_scat_dispersion_imag
_atom_type_scat_source
Co Co -2.3653 3.6143 'International Tables Vol C Tables 4.2.6.8 and 6.1.1.4'
Cl Cl 0.3639 0.7018 'International Tables Vol C Tables 4.2.6.8 and 6.1.1.4'
O O 0.0492 0.0322 'International Tables Vol C Tables 4.2.6.8 and 6.1.1.4'
N N 0.0311 0.0180 'International Tables Vol C Tables 4.2.6.8 and 6.1.1.4'
C C 0.0181 0.0091 'International Tables Vol C Tables 4.2.6.8 and 6.1.1.4'
H H 0.0000 0.0000 'International Tables Vol C Tables 4.2.6.8 and 6.1.1.4'

loop_
_geom_angle_atom_site_label_1
_geom_angle_atom_site_label_2
_geom_angle_atom_site_label_3
_geom_angle
O2 Co1 O1 169.4(2)
O2 Co1 O5 97.6(2)
O1 Co1 O5 74.8(2)
O2 Co1 O3 84.2(2)
O1 Co1 O3 88.7(2)
O5 Co1 O3 92.5(2)
O2 Co1 N2 78.8(2)
O1 Co1 N2 109.2(2)
O5 Co1 N2 97.1(2)
O3 Co1 N2 161.4(2)
O2 Co1 N1 109.4(2)
O1 Co1 N1 77.8(2)
O5 Co1 N1 152.6(2)
O3 Co1 N1 86.3(2)
N2 Co1 N1 92.3(2)
O4 Co2 O5 172.8(2)
O4 Co2 O1 99.1(2)
O5 Co2 O1 74.3(2)
O4 Co2 O6 86.7(2)
O5 Co2 O6 89.9(2)
O1 Co2 O6 86.9(3)
O4 Co2 N4 107.5(2)
O5 Co2 N4 78.9(2)
O1 Co2 N4 153.0(2)
O6 Co2 N4 90.2(3)
O4 Co2 N3 76.9(2)
O5 Co2 N3 106.8(2)
O1 Co2 N3 99.1(2)
O6 Co2 N3 163.3(3)
N4 Co2 N3 91.2(2)
C1 O1 Co1 116.2(5)
C1 O1 Co2 135.2(5)
Co1 O1 Co2 104.9(2)
C18 O2 Co1 116.3(5)
C35 O4 Co2 118.3(5)
C52 O5 Co2 115.7(5)
C52 O5 Co1 137.4(5)
Co2 O5 Co1 104.7(2)
C9 N1 C6 119.7(7)
C9 N1 Co1 131.6(5)
C6 N1 Co1 108.6(5)
C26 N2 C23 118.9(7)
C26 N2 Co1 132.6(5)
C23 N2 Co1 108.5(5)
C43 N3 C40 117.7(7)
C43 N3 Co2 133.2(6)
C40 N3 Co2 109.1(5)
C60 N4 C57 119.5(7)
C60 N4 Co2 130.3(6)
C57 N4 Co2 110.1(5)
O1 C1 C2 123.5(8)
O1 C1 C6 119.1(7)
C2 C1 C6 117.4(7)
C1 C2 C3 122.2(8)
C4 C3 C2 120.4(8)
C3 C4 C5 119.2(8)
C7 C5 C4 123.3(8)
C7 C5 C6 116.9(7)
C4 C5 C6 119.9(8)
N1 C6 C1 117.3(7)
N1 C6 C5 121.8(7)
C1 C6 C5 120.9(7)
C8 C7 C5 120.8(8)
C7 C8 C9 120.4(8)
N1 C9 C10 117.7(7)
N1 C9 C8 120.5(8)
C10 C9 C8 121.8(8)
C11 C10 C9 125.6(9)
C10 C11 C12 128.8(9)
C17 C12 C13 116.6(9)
C17 C12 C11 120.7(9)
C13 C12 C11 122.7(9)
C14 C13 C12 120.8(10)
C13 C14 C15 120.8(11)
C16 C15 C14 119.7(10)
C16 C15 Cl1 121.1(8)
C14 C15 Cl1 119.2(10)
C17 C16 C15 118.9(10)
C16 C17 C12 123.2(10)
O2 C18 C23 120.3(7)
O2 C18 C19 123.9(9)
C23 C18 C19 115.8(8)
C20 C19 C18 122.7(9)
C21 C20 C19 120.4(8)
C20 C21 C22 120.6(9)
C23 C22 C24 116.4(8)
C23 C22 C21 118.5(8)
C24 C22 C21 125.1(8)
N2 C23 C18 115.9(7)
N2 C23 C22 122.4(8)
C18 C23 C22 121.7(7)
C25 C24 C22 120.4(8)
C24 C25 C26 120.0(9)
N2 C26 C25 121.9(8)
N2 C26 C27 116.7(7)
C25 C26 C27 121.5(8)
C28 C27 C26 126.7(8)
C27 C28 C29 126.5(8)
C30 C29 C34 118.0(8)
C30 C29 C28 119.9(8)
C34 C29 C28 122.1(8)
C29 C30 C31 121.1(10)
C32 C31 C30 118.8(10)
C33 C32 C31 121.4(9)
C33 C32 Cl2 119.0(9)
C31 C32 Cl2 119.6(9)
C32 C33 C34 120.8(10)
C33 C34 C29 119.9(9)
O4 C35 C36 122.1(9)
O4 C35 C40 118.6(7)
C36 C35 C40 119.3(8)
C35 C36 C37 120.8(9)
C38 C37 C36 121.7(9)
C37 C38 C39 118.3(9)
C40 C39 C38 121.3(9)
C40 C39 C41 115.8(8)
C38 C39 C41 122.8(9)
N3 C40 C39 124.3(8)
N3 C40 C35 117.0(7)
C39 C40 C35 118.6(8)
C42 C41 C39 120.0(9)
C41 C42 C43 120.3(9)
N3 C43 C42 121.8(8)
N3 C43 C44 117.2(8)
C42 C43 C44 120.9(8)
C45 C44 C43 125.5(8)
C44 C45 C46 125.3(9)
C51 C46 C47 116.1(9)
C51 C46 C45 121.4(9)
C47 C46 C45 122.5(8)
C48 C47 C46 121.5(9)
C49 C48 C47 122.5(10)
C48 C49 C50 117.6(10)
C48 C49 Cl3 122.1(9)
C50 C49 Cl3 120.3(9)
C49 C50 C51 120.4(10)
C46 C51 C50 121.7(10)
O5 C52 C53 123.7(8)
O5 C52 C57 117.7(7)
C53 C52 C57 118.6(8)
C52 C53 C54 121.0(9)
C55 C54 C53 120.9(9)
C54 C55 C56 119.9(9)
C55 C56 C57 119.8(9)
C55 C56 C58 123.6(9)
C57 C56 C58 116.6(9)
N4 C57 C56 122.7(8)
N4 C57 C52 117.5(7)
C56 C57 C52 119.8(8)
C59 C58 C56 120.3(9)
C58 C59 C60 119.9(9)
N4 C60 C59 120.6(8)
N4 C60 C61 117.9(8)
C59 C60 C61 121.5(8)
C62 C61 C60 128.3(10)
C61 C62 C63 125.2(9)
C68 C63 C64 118.9(10)
C68 C63 C62 120.9(9)
C64 C63 C62 120.2(9)
C65 C64 C63 120.6(11)
C64 C65 C66 119.0(11)
C67 C66 C65 122.2(12)
C67 C66 Cl4 119.8(13)
C65 C66 Cl4 118.0(12)
C66 C67 C68 119.5(13)
C63 C68 C67 119.8(11)
C69 C70 N5 124.5(11)

loop_
_geom_bond_atom_site_label_1
_geom_bond_atom_site_label_2
_geom_bond_distance
Co1 O2 1.990(5)
Co1 O1 2.039(5)
Co1 O5 2.157(5)
Co1 O3 2.185(6)
Co1 N2 2.218(6)
Co1 N1 2.246(6)
Co2 O4 2.018(5)
Co2 O5 2.055(5)
Co2 O1 2.165(5)
Co2 O6 2.173(7)
Co2 N4 2.196(7)
Co2 N3 2.267(7)
Cl1 C15 1.731(10)
Cl2 C32 1.754(9)
Cl3 C49 1.720(10)
Cl4 C66 1.751(12)
O1 C1 1.322(9)
O2 C18 1.305(10)
O4 C35 1.311(10)
O5 C52 1.347(9)
N1 C9 1.333(10)
N1 C6 1.379(9)
N2 C26 1.337(10)
N2 C23 1.376(9)
N3 C43 1.332(10)
N3 C40 1.357(9)
N4 C60 1.337(10)
N4 C57 1.377(10)
N5 C70 1.438(17)
C1 C2 1.400(10)
C1 C6 1.419(11)
C2 C3 1.414(12)
C3 C4 1.388(13)
C4 C5 1.420(11)
C5 C7 1.406(12)
C5 C6 1.425(11)
C7 C8 1.344(12)
C8 C9 1.431(12)
C9 C10 1.422(11)
C10 C11 1.335(12)
C11 C12 1.475(12)
C12 C17 1.378(12)
C12 C13 1.389(14)
C13 C14 1.360(13)
C14 C15 1.371(15)
C15 C16 1.369(15)
C16 C17 1.355(12)
C18 C23 1.412(12)
C18 C19 1.435(11)
C19 C20 1.386(13)
C20 C21 1.351(14)
C21 C22 1.437(11)
C22 C23 1.419(11)
C22 C24 1.430(12)
C24 C25 1.355(12)
C25 C26 1.410(11)
C26 C27 1.458(10)
C27 C28 1.318(11)
C28 C29 1.459(11)
C29 C30 1.383(12)
C29 C34 1.409(12)
C30 C31 1.381(13)
C31 C32 1.373(15)
C32 C33 1.346(14)
C33 C34 1.365(12)
C35 C36 1.380(11)
C35 C40 1.427(12)
C36 C37 1.413(13)
C37 C38 1.359(14)
C38 C39 1.425(12)
C39 C40 1.410(11)
C39 C41 1.427(13)
C41 C42 1.341(12)
C42 C43 1.424(12)
C43 C44 1.492(11)
C44 C45 1.311(11)
C45 C46 1.451(12)
C46 C51 1.388(12)
C46 C47 1.397(12)
C47 C48 1.357(13)
C48 C49 1.358(14)
C49 C50 1.391(14)
C50 C51 1.384(13)
C52 C53 1.355(11)
C52 C57 1.440(11)
C53 C54 1.424(13)
C54 C55 1.362(14)
C55 C56 1.401(12)
C56 C57 1.409(11)
C56 C58 1.411(13)
C58 C59 1.381(12)
C59 C60 1.412(12)
C60 C61 1.417(11)
C61 C62 1.328(12)
C62 C63 1.487(12)
C63 C68 1.400(14)
C63 C64 1.406(13)
C64 C65 1.371(15)
C65 C66 1.383(18)
C66 C67 1.358(18)
C67 C68 1.393(15)
C69 C70 1.387(17)
